data_7037185
loop_
_publ_author_name
'Courtemanche, Marc-Andr\'e'
'Rochette, \'Etienne'
'L\'egar\'e, Marc-Andr\'e'
'Bi, Wenhua'
'Fontaine, Fr\'ed\'eric-Georges'

_publ_section_title
;
 Reversible hydrogen activation by a bulky haloborane based FLP system.
;
_journal_issue 14
_journal_name_full 'Dalton transactions (Cambridge, England : 2003)'
_journal_page_first 6129
_journal_page_last 6135
_journal_paper_doi 10.1039/c5dt03916a
_journal_volume 45
_journal_year 2016
_chemical_formula_moiety 'C30 H45 B N2'
_chemical_formula_sum 'C30 H45 B N2'
_chemical_formula_weight 444.49
_space_group_crystal_system orthorhombic
_space_group_IT_number 56
_space_group_name_Hall '-P 2ab 2ac'
_space_group_name_H-M_alt 'P c c n'
_symmetry_space_group_name_Hall '-P 2ab 2ac'
_symmetry_space_group_name_H-M 'P c c n'
_atom_sites_solution_hydrogens mixed
_audit_creation_method SHELXL-2014/6
_audit_update_record
;
2015-10-06 deposited with the CCDC.
2015-11-09 downloaded from the CCDC.
;
_cell_angle_alpha 90
_cell_angle_beta 90
_cell_angle_gamma 90
_cell_formula_units_Z 4
_cell_length_a 22.4146(12)
_cell_length_b 7.7550(4)
_cell_length_c 15.5401(8)
_cell_measurement_reflns_used 9908
_cell_measurement_temperature 150(2)
_cell_measurement_theta_max 28.2
_cell_measurement_theta_min 2.6
_cell_volume 2701.3(2)
_computing_cell_refinement 'SAINT v8.34A (Bruker, 2013)'
_computing_data_collection 'SMART APEX II (Bruker, 2013)'
_computing_data_reduction 'SAINT v8.34A'
_computing_molecular_graphics 'SHELXTL (Bruker, 2013)'
_computing_publication_material SHELXTL
_computing_structure_refinement 'SHELXL-2014/6 (Sheldrick, 2014)'
_computing_structure_solution 'SHELXS-2014/6 (Sheldrick, 2014)'
_diffrn_ambient_temperature 150(2)
_diffrn_measured_fraction_theta_full 1.000
_diffrn_measured_fraction_theta_max 0.999
_diffrn_measurement_device_type 'Bruker APEX II CCD area detector'
_diffrn_measurement_method '\w scans'
_diffrn_radiation_type MoK\a
_diffrn_radiation_wavelength 0.71073
_diffrn_reflns_av_R_equivalents 0.0327
_diffrn_reflns_av_unetI/netI 0.0181
_diffrn_reflns_Laue_measured_fraction_full 1.000
_diffrn_reflns_Laue_measured_fraction_max 0.999
_diffrn_reflns_limit_h_max 29
_diffrn_reflns_limit_h_min -29
_diffrn_reflns_limit_k_max 10
_diffrn_reflns_limit_k_min -10
_diffrn_reflns_limit_l_max 20
_diffrn_reflns_limit_l_min -20
_diffrn_reflns_number 25531
_diffrn_reflns_point_group_measured_fraction_full 1.000
_diffrn_reflns_point_group_measured_fraction_max 0.999
_diffrn_reflns_theta_full 25.242
_diffrn_reflns_theta_max 28.270
_diffrn_reflns_theta_min 1.817
_diffrn_source 'Fine focused sealed X-Ray tube'
_exptl_absorpt_coefficient_mu 0.062
_exptl_absorpt_correction_T_max 0.989
_exptl_absorpt_correction_T_min 0.969
_exptl_absorpt_correction_type multi-scan
_exptl_absorpt_process_details 'SADABS-2014/6 (Bruker,2014)'
_exptl_crystal_colour yellow
_exptl_crystal_density_diffrn 1.093
_exptl_crystal_description block
_exptl_crystal_F_000 976
_exptl_crystal_size_max 0.380
_exptl_crystal_size_mid 0.280
_exptl_crystal_size_min 0.120
_refine_diff_density_max 0.587
_refine_diff_density_min -0.160
_refine_diff_density_rms 0.042
_refine_ls_extinction_method none
_refine_ls_goodness_of_fit_ref 1.093
_refine_ls_hydrogen_treatment mixed
_refine_ls_matrix_type full
_refine_ls_number_parameters 157
_refine_ls_number_reflns 3356
_refine_ls_number_restraints 0
_refine_ls_restrained_S_all 1.093
_refine_ls_R_factor_all 0.0626
_refine_ls_R_factor_gt 0.0506
_refine_ls_shift/su_max 0.001
_refine_ls_shift/su_mean 0.000
_refine_ls_structure_factor_coef Fsqd
_refine_ls_weighting_details 'w=1/[\s^2^(Fo^2^)+(0.0558P)^2^+1.0679P] where P=(Fo^2^+2Fc^2^)/3'
_refine_ls_weighting_scheme calc
_refine_ls_wR_factor_gt 0.1251
_refine_ls_wR_factor_ref 0.1341
_reflns_Friedel_coverage 0.000
_reflns_number_gt 2744
_reflns_number_total 3356
_reflns_threshold_expression 'I > 2\s(I)'
_cod_data_source_file c5dt03916a2.cif
_cod_data_source_block ML0320
_cod_depositor_comments 'Adding full bibliography for 7037185--7037187.cif.'
_cod_database_code 7037185
_shelx_space_group_comment
;
The symmetry employed for this shelxl refinement is uniquely defined
by the following loop, which should always be used as a source of
symmetry information in preference to the above space-group names.
They are only intended as comments.
;
_shelx_estimated_absorpt_t_min 0.977
_shelx_estimated_absorpt_t_max 0.993
_shelxl_version_number 2014/6

loop_
_space_group_symop_operation_xyz
'x, y, z'
'-x+1/2, -y+1/2, z'
'x+1/2, -y, -z+1/2'
'-x, y+1/2, -z+1/2'
'-x, -y, -z'
'x-1/2, y-1/2, -z'
'-x-1/2, y, z-1/2'
'x, -y-1/2, z-1/2'

loop_
_atom_site_label
_atom_site_type_symbol
_atom_site_fract_x
_atom_site_fract_y
_atom_site_fract_z
_atom_site_U_iso_or_equiv
_atom_site_adp_type
_atom_site_occupancy
_atom_site_site_symmetry_order
_atom_site_calc_flag
_atom_site_refinement_flags_posn
_atom_site_refinement_flags_adp
_atom_site_refinement_flags_occupancy
C1 C 0.61571(8) 0.42382(18) 0.54258(10) 0.0387(3) Uani 1 1 d . . .
H1A H 0.6564 0.4558 0.5592 0.058 Uiso 1 1 calc R U .
H1B H 0.5905 0.5270 0.5421 0.058 Uiso 1 1 calc R U .
H1C H 0.6162 0.3722 0.4850 0.058 Uiso 1 1 calc R U .
C2 C 0.52703(6) 0.2461(2) 0.57797(11) 0.0443(4) Uani 1 1 d . . .
H2A H 0.5288 0.1887 0.5219 0.066 Uiso 1 1 calc R U .
H2B H 0.5031 0.3515 0.5731 0.066 Uiso 1 1 calc R U .
H2C H 0.5087 0.1686 0.6202 0.066 Uiso 1 1 calc R U .
C3 C 0.59074(6) 0.29296(16) 0.60752(8) 0.0259(3) Uani 1 1 d . . .
C4 C 0.58884(7) 0.38204(19) 0.69584(9) 0.0367(3) Uani 1 1 d . . .
H4A H 0.6269 0.4440 0.7049 0.044 Uiso 1 1 calc R U .
H4B H 0.5564 0.4688 0.6956 0.044 Uiso 1 1 calc R U .
C5 C 0.57891(7) 0.2591(2) 0.77057(9) 0.0412(4) Uani 1 1 d . . .
H5A H 0.5798 0.3233 0.8256 0.049 Uiso 1 1 calc R U .
H5B H 0.5395 0.2028 0.7651 0.049 Uiso 1 1 calc R U .
C6 C 0.62788(7) 0.12460(19) 0.76937(9) 0.0343(3) Uani 1 1 d . . .
H6A H 0.6222 0.0452 0.8186 0.041 Uiso 1 1 calc R U .
H6B H 0.6669 0.1826 0.7767 0.041 Uiso 1 1 calc R U .
C7 C 0.62888(6) 0.01988(16) 0.68604(8) 0.0258(3) Uani 1 1 d . . .
C8 C 0.68596(7) -0.0888(2) 0.68587(11) 0.0448(4) Uani 1 1 d . . .
H8A H 0.6858 -0.1658 0.6358 0.067 Uiso 1 1 calc R U .
H8B H 0.6878 -0.1576 0.7387 0.067 Uiso 1 1 calc R U .
H8C H 0.7208 -0.0126 0.6829 0.067 Uiso 1 1 calc R U .
C9 C 0.57552(7) -0.1055(2) 0.68566(10) 0.0403(4) Uani 1 1 d . . .
H9A H 0.5382 -0.0396 0.6837 0.060 Uiso 1 1 calc R U .
H9B H 0.5764 -0.1759 0.7380 0.060 Uiso 1 1 calc R U .
H9C H 0.5780 -0.1806 0.6351 0.060 Uiso 1 1 calc R U .
N1 N 0.63225(4) 0.14396(12) 0.61270(6) 0.0183(2) Uani 1 1 d . . .
C10 C 0.65204(5) 0.07256(15) 0.53223(7) 0.0202(2) Uani 1 1 d . . .
C11 C 0.61785(6) -0.04576(17) 0.48582(9) 0.0293(3) Uani 1 1 d . . .
H11 H 0.5796 -0.0780 0.5066 0.035 Uiso 1 1 calc R U .
C12 C 0.63898(7) -0.1171(2) 0.40969(10) 0.0384(4) Uani 1 1 d . . .
H12 H 0.6156 -0.1996 0.3797 0.046 Uiso 1 1 calc R U .
C13 C 0.69370(7) -0.0686(2) 0.37753(10) 0.0393(4) Uani 1 1 d . . .
H13 H 0.7082 -0.1174 0.3255 0.047 Uiso 1 1 calc R U .
C14 C 0.72735(6) 0.05210(19) 0.42169(9) 0.0330(3) Uani 1 1 d . . .
H14 H 0.7646 0.0875 0.3984 0.040 Uiso 1 1 calc R U .
C15 C 0.70820(5) 0.12365(16) 0.49984(8) 0.0238(3) Uani 1 1 d . . .
B1 B 0.7500 0.2500 0.54938(13) 0.0292(4) Uani 1 2 d S T P
H1 H 0.7368(13) 0.313(4) 0.6276(19) 0.035 Uiso 0.5 1 d . U P

loop_
_atom_site_aniso_label
_atom_site_aniso_U_11
_atom_site_aniso_U_22
_atom_site_aniso_U_33
_atom_site_aniso_U_23
_atom_site_aniso_U_13
_atom_site_aniso_U_12
C1 0.0546(9) 0.0253(7) 0.0361(8) 0.0073(6) 0.0014(6) 0.0086(6)
C2 0.0236(6) 0.0572(10) 0.0520(9) -0.0006(8) -0.0081(6) 0.0121(7)
C3 0.0258(6) 0.0248(6) 0.0271(6) 0.0000(5) -0.0017(5) 0.0060(5)
C4 0.0462(8) 0.0286(7) 0.0354(8) -0.0061(6) 0.0056(6) 0.0062(6)
C5 0.0520(9) 0.0431(8) 0.0287(7) -0.0082(6) 0.0102(6) 0.0006(7)
C6 0.0404(8) 0.0401(8) 0.0224(6) 0.0052(5) -0.0005(5) -0.0054(6)
C7 0.0278(6) 0.0247(6) 0.0250(6) 0.0072(5) 0.0020(5) -0.0005(5)
C8 0.0463(9) 0.0451(9) 0.0429(9) 0.0210(7) 0.0036(7) 0.0188(7)
C9 0.0497(9) 0.0331(7) 0.0381(8) 0.0069(6) 0.0082(7) -0.0161(7)
N1 0.0175(4) 0.0187(4) 0.0186(5) 0.0024(4) 0.0002(3) -0.0005(4)
C10 0.0193(5) 0.0200(5) 0.0213(5) 0.0007(4) -0.0009(4) -0.0004(4)
C11 0.0263(6) 0.0300(6) 0.0317(7) -0.0054(5) 0.0017(5) -0.0086(5)
C12 0.0417(8) 0.0359(8) 0.0377(8) -0.0151(6) -0.0007(6) -0.0093(6)
C13 0.0417(8) 0.0445(8) 0.0318(7) -0.0156(6) 0.0062(6) -0.0006(7)
C14 0.0255(6) 0.0434(8) 0.0300(7) -0.0051(6) 0.0057(5) -0.0026(6)
C15 0.0197(5) 0.0301(6) 0.0216(6) 0.0008(5) -0.0006(4) -0.0019(5)
B1 0.0189(8) 0.0432(12) 0.0254(10) 0.000 0.000 -0.0076(8)

loop_
_atom_type_symbol
_atom_type_description
_atom_type_scat_dispersion_real
_atom_type_scat_dispersion_imag
_atom_type_scat_source
C C 0.0033 0.0016 'International Tables Vol C Tables 4.2.6.8 and 6.1.1.4'
H H 0.0000 0.0000 'International Tables Vol C Tables 4.2.6.8 and 6.1.1.4'
B B 0.0013 0.0007 'International Tables Vol C Tables 4.2.6.8 and 6.1.1.4'
N N 0.0061 0.0033 'International Tables Vol C Tables 4.2.6.8 and 6.1.1.4'

loop_
_geom_angle_atom_site_label_1
_geom_angle_atom_site_label_2
_geom_angle_atom_site_label_3
_geom_angle
_geom_angle_site_symmetry_1
_geom_angle_site_symmetry_3
C3 C1 H1A 109.5 . .
C3 C1 H1B 109.5 . .
H1A C1 H1B 109.5 . .
C3 C1 H1C 109.5 . .
H1A C1 H1C 109.5 . .
H1B C1 H1C 109.5 . .
C3 C2 H2A 109.5 . .
C3 C2 H2B 109.5 . .
H2A C2 H2B 109.5 . .
C3 C2 H2C 109.5 . .
H2A C2 H2C 109.5 . .
H2B C2 H2C 109.5 . .
N1 C3 C1 108.73(10) . .
N1 C3 C4 108.57(10) . .
C1 C3 C4 107.44(11) . .
N1 C3 C2 114.37(11) . .
C1 C3 C2 107.27(12) . .
C4 C3 C2 110.23(12) . .
C5 C4 C3 113.88(11) . .
C5 C4 H4A 108.8 . .
C3 C4 H4A 108.8 . .
C5 C4 H4B 108.8 . .
C3 C4 H4B 108.8 . .
H4A C4 H4B 107.7 . .
C6 C5 C4 108.46(12) . .
C6 C5 H5A 110.0 . .
C4 C5 H5A 110.0 . .
C6 C5 H5B 110.0 . .
C4 C5 H5B 110.0 . .
H5A C5 H5B 108.4 . .
C5 C6 C7 112.77(11) . .
C5 C6 H6A 109.0 . .
C7 C6 H6A 109.0 . .
C5 C6 H6B 109.0 . .
C7 C6 H6B 109.0 . .
H6A C6 H6B 107.8 . .
N1 C7 C6 107.75(10) . .
N1 C7 C8 108.10(10) . .
C6 C7 C8 107.82(12) . .
N1 C7 C9 116.28(11) . .
C6 C7 C9 109.08(11) . .
C8 C7 C9 107.52(12) . .
C7 C8 H8A 109.5 . .
C7 C8 H8B 109.5 . .
H8A C8 H8B 109.5 . .
C7 C8 H8C 109.5 . .
H8A C8 H8C 109.5 . .
H8B C8 H8C 109.5 . .
C7 C9 H9A 109.5 . .
C7 C9 H9B 109.5 . .
H9A C9 H9B 109.5 . .
C7 C9 H9C 109.5 . .
H9A C9 H9C 109.5 . .
H9B C9 H9C 109.5 . .
C10 N1 C3 116.46(9) . .
C10 N1 C7 115.55(9) . .
C3 N1 C7 120.71(9) . .
C11 C10 C15 119.30(11) . .
C11 C10 N1 122.22(10) . .
C15 C10 N1 118.48(10) . .
C12 C11 C10 120.97(12) . .
C12 C11 H11 119.5 . .
C10 C11 H11 119.5 . .
C13 C12 C11 120.26(13) . .
C13 C12 H12 119.9 . .
C11 C12 H12 119.9 . .
C12 C13 C14 119.36(13) . .
C12 C13 H13 120.3 . .
C14 C13 H13 120.3 . .
C13 C14 C15 122.01(12) . .
C13 C14 H14 119.0 . .
C15 C14 H14 119.0 . .
C14 C15 C10 118.06(11) . .
C14 C15 B1 119.50(11) . .
C10 C15 B1 122.40(11) . .
C15 B1 C15 120.81(16) . 2_655
C15 B1 H1 123.0(13) . .
C15 B1 H1 110.4(13) 2_655 .

loop_
_geom_bond_atom_site_label_1
_geom_bond_atom_site_label_2
_geom_bond_distance
_geom_bond_site_symmetry_2
C1 C3 1.5368(19) .
C1 H1A 0.9800 .
C1 H1B 0.9800 .
C1 H1C 0.9800 .
C2 C3 1.5433(19) .
C2 H2A 0.9800 .
C2 H2B 0.9800 .
C2 H2C 0.9800 .
C3 N1 1.4858(15) .
C3 C4 1.5371(18) .
C4 C5 1.519(2) .
C4 H4A 0.9900 .
C4 H4B 0.9900 .
C5 C6 1.514(2) .
C5 H5A 0.9900 .
C5 H5B 0.9900 .
C6 C7 1.5287(19) .
C6 H6A 0.9900 .
C6 H6B 0.9900 .
C7 N1 1.4936(15) .
C7 C8 1.5323(19) .
C7 C9 1.5412(19) .
C8 H8A 0.9800 .
C8 H8B 0.9800 .
C8 H8C 0.9800 .
C9 H9A 0.9800 .
C9 H9B 0.9800 .
C9 H9C 0.9800 .
N1 C10 1.4376(15) .
C10 C11 1.3962(17) .
C10 C15 1.4126(16) .
C11 C12 1.3892(19) .
C11 H11 0.9500 .
C12 C13 1.377(2) .
C12 H12 0.9500 .
C13 C14 1.384(2) .
C13 H13 0.9500 .
C14 C15 1.4025(18) .
C14 H14 0.9500 .
C15 B1 1.5590(16) .
B1 C15 1.5590(16) 2_655
B1 H1 1.34(3) .

loop_
_geom_torsion_atom_site_label_1
_geom_torsion_atom_site_label_2
_geom_torsion_atom_site_label_3
_geom_torsion_atom_site_label_4
_geom_torsion
_geom_torsion_site_symmetry_4
N1 C3 C4 C5 -49.18(16) .
C1 C3 C4 C5 -166.60(13) .
C2 C3 C4 C5 76.82(16) .
C3 C4 C5 C6 57.28(17) .
C4 C5 C6 C7 -59.87(16) .
C5 C6 C7 N1 54.04(14) .
C5 C6 C7 C8 170.50(12) .
C5 C6 C7 C9 -73.02(15) .
C1 C3 N1 C10 -47.54(14) .
C4 C3 N1 C10 -164.14(10) .
C2 C3 N1 C10 72.31(14) .
C1 C3 N1 C7 163.59(11) .
C4 C3 N1 C7 46.99(14) .
C2 C3 N1 C7 -76.56(14) .
C6 C7 N1 C10 161.40(10) .
C8 C7 N1 C10 45.13(14) .
C9 C7 N1 C10 -75.85(14) .
C6 C7 N1 C3 -49.46(14) .
C8 C7 N1 C3 -165.74(12) .
C9 C7 N1 C3 73.28(15) .
C3 N1 C10 C11 -82.56(14) .
C7 N1 C10 C11 67.92(14) .
C3 N1 C10 C15 97.90(12) .
C7 N1 C10 C15 -111.62(12) .
C15 C10 C11 C12 1.7(2) .
N1 C10 C11 C12 -177.80(13) .
C10 C11 C12 C13 -1.6(2) .
C11 C12 C13 C14 -0.1(3) .
C12 C13 C14 C15 1.8(2) .
C13 C14 C15 C10 -1.6(2) .
C13 C14 C15 B1 176.07(13) .
C11 C10 C15 C14 -0.13(18) .
N1 C10 C15 C14 179.43(11) .
C11 C10 C15 B1 -177.76(11) .
N1 C10 C15 B1 1.79(17) .
C14 C15 B1 C15 34.63(10) 2_655
C10 C15 B1 C15 -147.77(13) 2_655
